data_7110532
loop_
_publ_author_name
'Colacio, Enrique'
'Dom\'inguez-Vera, Jos\'e M.'
'Ghazi, Mustapha'
'Moreno, Jos\'e M.'
'Kivek\"as, Raikko'
'Lloret, Francesc'
'Stoeckli-Evans, Helen'

_publ_section_title
;
 A novel two-dimensional honeycomb-like bimetallic iron(III)--nickel(II)
 cyanide-bridged magnetic material
 [Ni(cyclam)]3[Fe(CN)6]2&#x00B7;nH2O(cyclam =
 1,4,8,11-tetraazacyclodecane)
;
_journal_issue 11
_journal_name_full 'Chemical Communications'
_journal_page_first 987
_journal_paper_doi 10.1039/a902041a
_journal_year 1999
_chemical_formula_sum 'C42 H96 Fe2 N24 Ni3 O12'
_chemical_formula_weight 1417.26
_chemical_name_systematic
;
 ?
;
_space_group_IT_number 12
_symmetry_cell_setting monoclinic
_symmetry_space_group_name_Hall '-C 2y'
_symmetry_space_group_name_H-M 'C 1 2/m 1'
_atom_sites_solution_hydrogens geom
_atom_sites_solution_primary direct
_atom_sites_solution_secondary difmap
_audit_creation_method SHELXL-97
_cell_angle_alpha 90.00
_cell_angle_beta 90.176(13)
_cell_angle_gamma 90.00
_cell_formula_units_Z 2
_cell_length_a 27.384(3)
_cell_length_b 14.3128(11)
_cell_length_c 8.4772(8)
_cell_measurement_reflns_used 5000
_cell_measurement_temperature 193(2)
_cell_measurement_theta_max 25.97
_cell_measurement_theta_min 2.40
_cell_volume 3322.6(5)
_computing_cell_refinement 'CELL (Stoe & Cie GmbH, Darmstadt, 1997)'
_computing_data_collection 'EXPOSE (Stoe & Cie GmbH, Darmstadt,1997)'
_computing_data_reduction 'INTEGRATE (Stoe & Cie GmbH, Darmstadt,1997)'
_computing_molecular_graphics 'PLATON/PLUTON (Spek, 1990)'
_computing_publication_material 'SHELXL-97 (Sheldrick, 1997)'
_computing_structure_refinement 'SHELXL-97 (Sheldrick, 1997)'
_computing_structure_solution 'SHELXS-97 (Sheldrick, 1990)'
_diffrn_ambient_temperature 193(2)
_diffrn_detector_area_resol_mean 0.81
_diffrn_measured_fraction_theta_full 0.493
_diffrn_measured_fraction_theta_max 0.493
_diffrn_measurement_device_type 'STOE Image Plate Diffraction System'
_diffrn_measurement_method 'phi oscillation scans'
_diffrn_radiation_monochromator graphite
_diffrn_radiation_source 'fine-focus sealed tube'
_diffrn_radiation_type MoK\a
_diffrn_radiation_wavelength 0.71073
_diffrn_reflns_av_R_equivalents 0.1973
_diffrn_reflns_av_sigmaI/netI 0.1665
_diffrn_reflns_limit_h_max 33
_diffrn_reflns_limit_h_min -33
_diffrn_reflns_limit_k_max 17
_diffrn_reflns_limit_k_min -16
_diffrn_reflns_limit_l_max 10
_diffrn_reflns_limit_l_min -10
_diffrn_reflns_number 13131
_diffrn_reflns_theta_full 25.97
_diffrn_reflns_theta_max 25.97
_diffrn_reflns_theta_min 2.40
_diffrn_standards_number 0
_exptl_absorpt_coefficient_mu 1.330
_exptl_absorpt_correction_type none
_exptl_crystal_colour 'dark brown-red'
_exptl_crystal_density_diffrn 1.417
_exptl_crystal_density_meas ?
_exptl_crystal_density_method 'not measured'
_exptl_crystal_description block
_exptl_crystal_F_000 1496
_exptl_crystal_size_max 0.25
_exptl_crystal_size_mid 0.20
_exptl_crystal_size_min 0.20
_refine_diff_density_max 0.580
_refine_diff_density_min -0.754
_refine_diff_density_rms 0.118
_refine_ls_extinction_coef 0.0051(7)
_refine_ls_extinction_expression Fc^*^=kFc[1+0.001xFc^2^\l^3^/sin(2\q)]^-1/4^
_refine_ls_extinction_method SHELXL
_refine_ls_goodness_of_fit_ref 0.831
_refine_ls_hydrogen_treatment mixed
_refine_ls_matrix_type full
_refine_ls_number_parameters 227
_refine_ls_number_reflns 3357
_refine_ls_number_restraints 0
_refine_ls_restrained_S_all 0.831
_refine_ls_R_factor_all 0.1363
_refine_ls_R_factor_gt 0.0764
_refine_ls_shift/su_max 0.001
_refine_ls_shift/su_mean 0.000
_refine_ls_structure_factor_coef Fsqd
_refine_ls_weighting_details 'w=1/[\s^2^(Fo^2^)+(0.1039P)^2^+0.0000P] where P=(Fo^2^+2Fc^2^)/3'
_refine_ls_weighting_scheme calc
_refine_ls_wR_factor_gt 0.1840
_refine_ls_wR_factor_ref 0.2071
_reflns_number_gt 1571
_reflns_number_total 3357
_reflns_threshold_expression >2sigma(I)
_cod_data_source_file 902041asup1.cif
_cod_data_source_block 2
_cod_depositor_comments
;
The following automatic conversions were performed:

'_exptl_crystal_density_meas' value 'none' was changed to '?' - the
value is perceived as not measured.

Automatic conversion script
Id: cif_fix_values 3008 2015-01-20 13:52:24Z robertas 

The following automatic conversions were performed:

'_refine_ls_weighting_scheme' value 'calc
w=1/[\s^2^(Fo^2^)+(0.1039P)^2^+0.0000P] where P=(Fo^2^+2Fc^2^)/3' was
changed to 'calc'. New tag '_refine_ls_weighting_details' was
created. The value of the new tag was set to
'w=1/[\s^2^(Fo^2^)+(0.1039P)^2^+0.0000P] where P=(Fo^2^+2Fc^2^)/3'.

Automatic conversion script
Id: cif_fix_values 3143 2015-03-26 13:38:13Z robertas 
;
_cod_original_cell_volume 3322.6(6)
_cod_original_sg_symbol_H-M 'C 2/m'
_cod_database_code 7110532

loop_
_symmetry_equiv_pos_as_xyz
'x, y, z'
'-x, y, -z'
'x+1/2, y+1/2, z'
'-x+1/2, y+1/2, -z'
'-x, -y, -z'
'x, -y, z'
'-x+1/2, -y+1/2, -z'
'x+1/2, -y+1/2, z'

loop_
_atom_site_label
_atom_site_type_symbol
_atom_site_fract_x
_atom_site_fract_y
_atom_site_fract_z
_atom_site_U_iso_or_equiv
_atom_site_adp_type
_atom_site_occupancy
_atom_site_calc_flag
_atom_site_refinement_flags
_atom_site_disorder_group
Fe1 Fe 0.15515(5) 0.0000 0.30113(14) 0.0524(5) Uani 1 d S .
C1 C 0.1192(2) 0.1038(6) 0.3933(8) 0.0568(19) Uani 1 d . .
C2 C 0.2024(4) 0.0000 0.4742(12) 0.063(3) Uani 1 d S .
C3 C 0.1922(3) 0.0885(6) 0.1817(8) 0.0584(19) Uani 1 d . .
C4 C 0.1056(3) 0.0000 0.1432(11) 0.073(4) Uani 1 d S .
N1 N 0.0983(3) 0.1697(6) 0.4304(8) 0.079(2) Uani 1 d . .
N2 N 0.2295(4) 0.0000 0.5779(12) 0.079(3) Uani 1 d S .
N3 N 0.2147(2) 0.1415(5) 0.1042(7) 0.0616(16) Uani 1 d . .
N4 N 0.0737(3) 0.0000 0.0560(10) 0.086(3) Uani 1 d S .
Ni1 Ni 0.2500 0.2500 0.0000 0.0597(5) Uani 1 d S .
N11 N 0.3161(2) 0.1983(5) 0.0837(8) 0.074(2) Uani 1 d . .
H11 H 0.3102 0.1390 0.1246 0.089 Uiso 1 calc R .
N12 N 0.2532(3) 0.1787(5) -0.2130(7) 0.0728(19) Uani 1 d . .
H12 H 0.2427 0.1179 -0.1941 0.087 Uiso 1 calc R .
C11 C 0.3549(3) 0.1892(9) -0.0373(14) 0.102(4) Uani 1 d . .
H11A H 0.3842 0.1603 0.0112 0.123 Uiso 1 calc R .
H11B H 0.3642 0.2521 -0.0754 0.123 Uiso 1 calc R .
C12 C 0.3382(4) 0.1298(8) -0.1767(14) 0.103(4) Uani 1 d . .
H12A H 0.3674 0.1127 -0.2390 0.124 Uiso 1 calc R .
H12B H 0.3242 0.0711 -0.1347 0.124 Uiso 1 calc R .
C13 C 0.3017(4) 0.1724(8) -0.2861(11) 0.093(3) Uani 1 d . .
H13A H 0.3127 0.2358 -0.3164 0.112 Uiso 1 calc R .
H13B H 0.2994 0.1342 -0.3832 0.112 Uiso 1 calc R .
C14 C 0.2148(4) 0.2255(8) -0.3129(10) 0.089(3) Uani 1 d . .
H14A H 0.2271 0.2861 -0.3522 0.107 Uiso 1 calc R .
H14B H 0.2068 0.1857 -0.4050 0.107 Uiso 1 calc R .
C15 C 0.1703(4) 0.2406(8) -0.2160(11) 0.091(3) Uani 1 d . .
H15A H 0.1443 0.2703 -0.2804 0.110 Uiso 1 calc R .
H15B H 0.1578 0.1802 -0.1760 0.110 Uiso 1 calc R .
Ni2 Ni 0.0000 0.0000 0.0000 0.0488(5) Uani 1 d S .
N21A N 0.0306(5) 0.1573(14) -0.216(3) 0.086(8) Uani 0.48(3) d P 1
C21A C 0.0100(6) 0.0696(16) -0.226(4) 0.057(8) Uani 0.67(7) d P 1
N21B N 0.0202(4) 0.1196(11) -0.1167(16) 0.058(6) Uani 0.52(3) d P 2
C21B C 0.0165(10) 0.101(3) -0.300(5) 0.049(9) Uani 0.33(7) d P 2
C22 C 0.0377(4) 0.0000 -0.3095(12) 0.064(3) Uani 1 d S .
H22A H 0.0708 0.0000 -0.3497 0.077 Uiso 1 d S .
H22B H 0.0153 0.0000 -0.3981 0.077 Uiso 1 d S .
C23 C -0.0015(3) 0.2162(7) -0.0913(10) 0.084(3) Uani 1 d . .
H23A H -0.0354 0.2124 -0.1236 0.101 Uiso 1 d . .
H23B H 0.0124 0.2730 -0.1313 0.101 Uiso 1 d . .
O1 O 0.3098(3) 0.0000 0.2587(10) 0.086(2) Uani 1 d S .
O2 O 0.4608(3) 0.0000 -0.2321(10) 0.086(2) Uani 1 d S .
O3 O 0.5526(4) 0.0000 -0.0971(13) 0.135(4) Uani 1 d S .
O4 O 0.05017(18) 0.3502(4) 0.4561(6) 0.0702(14) Uani 1 d . .
O5 O 0.0955(3) 0.5000 0.6148(10) 0.089(3) Uani 1 d S .

loop_
_atom_site_aniso_label
_atom_site_aniso_U_11
_atom_site_aniso_U_22
_atom_site_aniso_U_33
_atom_site_aniso_U_23
_atom_site_aniso_U_13
_atom_site_aniso_U_12
Fe1 0.0434(7) 0.0801(11) 0.0337(7) 0.000 0.0029(5) 0.000
C1 0.046(4) 0.081(6) 0.044(4) 0.010(4) 0.006(3) 0.005(4)
C2 0.063(6) 0.077(8) 0.049(6) 0.000 0.007(5) 0.000
C3 0.054(4) 0.080(6) 0.041(3) 0.000(4) 0.006(3) 0.015(4)
C4 0.033(5) 0.144(12) 0.041(5) 0.000 0.009(4) 0.000
N1 0.074(4) 0.101(6) 0.064(4) 0.017(4) 0.019(3) 0.023(4)
N2 0.078(6) 0.087(8) 0.070(6) 0.000 -0.029(5) 0.000
N3 0.057(3) 0.080(5) 0.048(3) 0.009(3) 0.010(3) 0.012(3)
N4 0.051(5) 0.160(11) 0.048(5) 0.000 -0.009(4) 0.000
Ni1 0.0547(8) 0.0798(11) 0.0445(7) 0.0118(7) 0.0101(5) 0.0071(7)
N11 0.064(4) 0.080(5) 0.079(5) 0.028(4) 0.000(3) 0.009(4)
N12 0.077(4) 0.082(5) 0.060(4) 0.007(4) 0.023(3) -0.002(4)
C11 0.057(5) 0.118(9) 0.131(9) 0.055(8) 0.024(5) 0.027(5)
C12 0.099(8) 0.091(8) 0.120(9) 0.008(7) 0.060(7) 0.030(6)
C13 0.106(7) 0.090(7) 0.084(6) -0.016(6) 0.045(5) -0.016(6)
C14 0.095(7) 0.118(8) 0.055(5) 0.013(5) 0.004(4) -0.018(6)
C15 0.084(6) 0.106(8) 0.084(6) 0.020(6) -0.014(5) -0.007(6)
Ni2 0.0417(9) 0.0701(13) 0.0346(8) 0.000 0.0023(6) 0.000
N21A 0.049(8) 0.103(15) 0.104(17) 0.042(14) 0.012(9) 0.007(9)
C21A 0.062(8) 0.053(11) 0.056(16) -0.009(11) -0.006(7) 0.012(6)
N21B 0.054(7) 0.071(11) 0.049(9) 0.015(7) 0.011(5) 0.003(6)
C21B 0.082(16) 0.05(2) 0.013(14) 0.008(12) 0.010(9) -0.007(13)
C22 0.054(6) 0.087(9) 0.052(6) 0.000 0.009(4) 0.000
C23 0.068(5) 0.107(7) 0.078(5) -0.004(5) -0.006(4) 0.022(5)
O1 0.067(5) 0.101(7) 0.088(6) 0.000 -0.007(4) 0.000
O2 0.072(5) 0.106(7) 0.078(5) 0.000 -0.004(4) 0.000
O3 0.082(7) 0.219(14) 0.104(8) 0.000 0.003(6) 0.000
O4 0.059(3) 0.076(4) 0.076(3) -0.001(3) 0.010(2) -0.002(3)
O5 0.079(5) 0.101(7) 0.085(6) 0.000 -0.011(4) 0.000

loop_
_atom_type_symbol
_atom_type_description
_atom_type_scat_dispersion_real
_atom_type_scat_dispersion_imag
_atom_type_scat_source
C C 0.0033 0.0016 'International Tables Vol C Tables 4.2.6.8 and 6.1.1.4'
H H 0.0000 0.0000 'International Tables Vol C Tables 4.2.6.8 and 6.1.1.4'
N N 0.0061 0.0033 'International Tables Vol C Tables 4.2.6.8 and 6.1.1.4'
O O 0.0106 0.0060 'International Tables Vol C Tables 4.2.6.8 and 6.1.1.4'
Ni Ni 0.3393 1.1124 'International Tables Vol C Tables 4.2.6.8 and 6.1.1.4'
Fe Fe 0.3463 0.8444 'International Tables Vol C Tables 4.2.6.8 and 6.1.1.4'

loop_
_geom_angle_atom_site_label_1
_geom_angle_atom_site_label_2
_geom_angle_atom_site_label_3
_geom_angle
_geom_angle_site_symmetry_1
_geom_angle_site_symmetry_3
C4 Fe1 C3 90.4(3) . .
C4 Fe1 C3 90.4(3) . 6
C3 Fe1 C3 82.8(4) . 6
C4 Fe1 C1 85.5(3) . 6
C3 Fe1 C1 170.5(3) . 6
C3 Fe1 C1 88.7(3) 6 6
C4 Fe1 C1 85.5(3) . .
C3 Fe1 C1 88.7(3) . .
C3 Fe1 C1 170.5(3) 6 .
C1 Fe1 C1 99.4(4) 6 .
C4 Fe1 C2 176.0(4) . .
C3 Fe1 C2 92.6(3) . .
C3 Fe1 C2 92.6(3) 6 .
C1 Fe1 C2 91.9(3) 6 .
C1 Fe1 C2 91.9(3) . .
N1 C1 Fe1 172.0(6) . .
N2 C2 Fe1 178.8(10) . .
N3 C3 Fe1 178.0(7) . .
N4 C4 Fe1 175.7(9) . .
C3 N3 Ni1 169.8(6) . .
C4 N4 Ni2 152.9(8) . .
N3 Ni1 N3 180.0 . 7
N3 Ni1 N12 88.6(3) . 7
N3 Ni1 N12 91.4(2) 7 7
N3 Ni1 N12 91.4(3) . .
N3 Ni1 N12 88.6(2) 7 .
N12 Ni1 N12 180.0 7 .
N3 Ni1 N11 90.3(3) . 7
N3 Ni1 N11 89.7(3) 7 7
N12 Ni1 N11 94.7(3) 7 7
N12 Ni1 N11 85.3(3) . 7
N3 Ni1 N11 89.7(3) . .
N3 Ni1 N11 90.3(3) 7 .
N12 Ni1 N11 85.3(3) 7 .
N12 Ni1 N11 94.7(3) . .
N11 Ni1 N11 180.0 7 .
C15 N11 C11 113.5(8) 7 .
C15 N11 Ni1 105.5(6) 7 .
C11 N11 Ni1 114.9(5) . .
C13 N12 C14 114.8(7) . .
C13 N12 Ni1 116.0(6) . .
C14 N12 Ni1 103.8(5) . .
N11 C11 C12 111.7(8) . .
C13 C12 C11 117.0(8) . .
N12 C13 C12 111.5(7) . .
C15 C14 N12 109.0(7) . .
N11 C15 C14 107.6(8) 7 .
N21B Ni2 N21B 67.1(7) 2 .
N21B Ni2 N21B 112.9(7) 2 5
N21B Ni2 N21B 180.000(1) . 5
N21B Ni2 N21B 180.0 2 6
N21B Ni2 N21B 112.9(7) . 6
N21B Ni2 N21B 67.1(7) 5 6
N21B Ni2 N4 81.2(3) 2 5
N21B Ni2 N4 98.8(3) . 5
N21B Ni2 N4 81.2(3) 5 5
N21B Ni2 N4 98.8(3) 6 5
N21B Ni2 N4 98.8(3) 2 .
N21B Ni2 N4 81.2(3) . .
N21B Ni2 N4 98.8(3) 5 .
N21B Ni2 N4 81.2(3) 6 .
N4 Ni2 N4 180.0 5 .
N21B Ni2 C21A 32.8(5) 2 2
N21B Ni2 C21A 94.4(5) . 2
N21B Ni2 C21A 85.6(5) 5 2
N21B Ni2 C21A 147.2(5) 6 2
N4 Ni2 C21A 94.4(4) 5 2
N4 Ni2 C21A 85.6(4) . 2
N21B Ni2 C21A 85.6(5) 2 5
N21B Ni2 C21A 147.2(5) . 5
N21B Ni2 C21A 32.8(5) 5 5
N21B Ni2 C21A 94.4(5) 6 5
N4 Ni2 C21A 94.4(4) 5 5
N4 Ni2 C21A 85.6(4) . 5
C21A Ni2 C21A 54.5(7) 2 5
N21B Ni2 C21A 94.4(5) 2 .
N21B Ni2 C21A 32.8(5) . .
N21B Ni2 C21A 147.2(5) 5 .
N21B Ni2 C21A 85.6(5) 6 .
N4 Ni2 C21A 85.6(4) 5 .
N4 Ni2 C21A 94.4(4) . .
C21A Ni2 C21A 125.5(7) 2 .
C21A Ni2 C21A 180.000(1) 5 .
N21B Ni2 C21A 147.2(5) 2 6
N21B Ni2 C21A 85.6(5) . 6
N21B Ni2 C21A 94.4(5) 5 6
N21B Ni2 C21A 32.8(5) 6 6
N4 Ni2 C21A 85.6(4) 5 6
N4 Ni2 C21A 94.4(4) . 6
C21A Ni2 C21A 180.000(2) 2 6
C21A Ni2 C21A 125.5(7) 5 6
C21A Ni2 C21A 54.5(7) . 6
C21A N21A C23 107.1(16) . .
N21A C21A C22 116(2) . .
N21A C21A C21A 155.6(8) . 6
C22 C21A C21A 46.2(14) . 6
N21A C21A Ni2 114.5(18) . .
C22 C21A Ni2 100.6(16) . .
C21A C21A Ni2 62.8(3) 6 .
C23 N21B C21B 105.7(18) . .
C23 N21B Ni2 125.7(8) . .
C21B N21B Ni2 108.4(19) . .
C22 C21B N21B 101(3) . .
C21A C22 C21A 88(3) 6 .
C21A C22 C21B 30.2(7) 6 6
C21A C22 C21B 115(3) . 6
C21A C22 C21B 115(3) 6 .
C21A C22 C21B 30.2(7) . .
C21B C22 C21B 136(3) 6 .
N21B C23 C23 97.0(7) . 2
N21B C23 N21A 38.6(7) . .
C23 C23 N21A 128.8(10) 2 .

loop_
_geom_bond_atom_site_label_1
_geom_bond_atom_site_label_2
_geom_bond_distance
_geom_bond_site_symmetry_2
Fe1 C4 1.903(10) .
Fe1 C3 1.915(8) .
Fe1 C3 1.915(8) 6
Fe1 C1 1.947(9) 6
Fe1 C1 1.947(9) .
Fe1 C2 1.953(11) .
C1 N1 1.148(10) .
C2 N2 1.150(13) .
C3 N3 1.177(9) .
C4 N4 1.142(13) .
N3 Ni1 2.033(7) .
N4 Ni2 2.072(9) .
Ni1 N3 2.033(7) 7
Ni1 N12 2.076(6) 7
Ni1 N12 2.076(6) .
Ni1 N11 2.078(6) 7
Ni1 N11 2.078(6) .
N11 C15 1.469(12) 7
N11 C11 1.486(11) .
N12 C13 1.468(11) .
N12 C14 1.507(12) .
C11 C12 1.525(15) .
C12 C13 1.493(15) .
C14 C15 1.488(14) .
C15 N11 1.469(12) 7
Ni2 N21B 2.054(16) 2
Ni2 N21B 2.054(16) .
Ni2 N21B 2.054(16) 5
Ni2 N21B 2.054(16) 6
Ni2 N4 2.072(9) 5
Ni2 C21A 2.18(4) 2
Ni2 C21A 2.18(4) 5
Ni2 C21A 2.18(4) .
Ni2 C21A 2.18(4) 6
N21A C21A 1.38(3) .
N21A C23 1.61(2) .
C21A C22 1.440(16) .
C21A C21A 1.99(4) 6
N21B C23 1.520(16) .
N21B C21B 1.58(4) .
C21B C22 1.56(4) .
C22 C21A 1.440(16) 6
C22 C21B 1.56(4) 6
C23 C23 1.550(17) 2

loop_
_geom_torsion_atom_site_label_1
_geom_torsion_atom_site_label_2
_geom_torsion_atom_site_label_3
_geom_torsion_atom_site_label_4
_geom_torsion
_geom_torsion_site_symmetry_1
_geom_torsion_site_symmetry_4
C4 Fe1 C1 N1 -53(5) . .
C3 Fe1 C1 N1 37(5) . .
C3 Fe1 C1 N1 11(6) 6 .
C1 Fe1 C1 N1 -138(5) 6 .
C2 Fe1 C1 N1 130(5) . .
C4 Fe1 C2 N2 0.00(5) . .
C3 Fe1 C2 N2 138.5(2) . .
C3 Fe1 C2 N2 -138.5(2) 6 .
C1 Fe1 C2 N2 -49.7(2) 6 .
C1 Fe1 C2 N2 49.7(2) . .
C4 Fe1 C3 N3 -40(17) . .
C3 Fe1 C3 N3 50(17) 6 .
C1 Fe1 C3 N3 23(18) 6 .
C1 Fe1 C3 N3 -126(17) . .
C2 Fe1 C3 N3 142(17) . .
C3 Fe1 C4 N4 -138.6(2) . .
C3 Fe1 C4 N4 138.6(2) 6 .
C1 Fe1 C4 N4 49.9(2) 6 .
C1 Fe1 C4 N4 -49.9(2) . .
C2 Fe1 C4 N4 0.000(6) . .
Fe1 C3 N3 Ni1 148(15) . .
Fe1 C4 N4 Ni2 0.000(5) . .
C3 N3 Ni1 N3 119(26) . 7
C3 N3 Ni1 N12 18(3) . 7
C3 N3 Ni1 N12 -162(3) . .
C3 N3 Ni1 N11 -77(3) . 7
C3 N3 Ni1 N11 103(3) . .
N3 Ni1 N11 C15 -104.7(5) . 7
N3 Ni1 N11 C15 75.3(5) 7 7
N12 Ni1 N11 C15 -16.0(6) 7 7
N12 Ni1 N11 C15 164.0(6) . 7
N11 Ni1 N11 C15 110(100) 7 7
N3 Ni1 N11 C11 129.6(8) . .
N3 Ni1 N11 C11 -50.4(8) 7 .
N12 Ni1 N11 C11 -141.8(8) 7 .
N12 Ni1 N11 C11 38.2(8) . .
N11 Ni1 N11 C11 -16(100) 7 .
N3 Ni1 N12 C13 -128.4(7) . .
N3 Ni1 N12 C13 51.6(7) 7 .
N12 Ni1 N12 C13 -2(69) 7 .
N11 Ni1 N12 C13 141.4(7) 7 .
N11 Ni1 N12 C13 -38.6(7) . .
N3 Ni1 N12 C14 104.7(5) . .
N3 Ni1 N12 C14 -75.3(5) 7 .
N12 Ni1 N12 C14 -129(68) 7 .
N11 Ni1 N12 C14 14.5(5) 7 .
N11 Ni1 N12 C14 -165.5(5) . .
C15 N11 C11 C12 -176.7(8) 7 .
Ni1 N11 C11 C12 -55.2(10) . .
N11 C11 C12 C13 72.1(11) . .
C14 N12 C13 C12 177.0(9) . .
Ni1 N12 C13 C12 55.8(10) . .
C11 C12 C13 N12 -71.9(11) . .
C13 N12 C14 C15 -171.0(9) . .
Ni1 N12 C14 C15 -43.4(9) . .
N12 C14 C15 N11 60.9(11) . 7
C4 N4 Ni2 N21B 57.5(4) . 2
C4 N4 Ni2 N21B 122.5(4) . .
C4 N4 Ni2 N21B -57.5(4) . 5
C4 N4 Ni2 N21B -122.5(4) . 6
C4 N4 Ni2 N4 180.00(5) . 5
C4 N4 Ni2 C21A 27.3(3) . 2
C4 N4 Ni2 C21A -27.3(3) . 5
C4 N4 Ni2 C21A 152.7(3) . .
C4 N4 Ni2 C21A -152.7(3) . 6
C23 N21A C21A C22 -169.5(17) . .
C23 N21A C21A C21A -130(3) . 6
C23 N21A C21A Ni2 -52.6(13) . .
N21B Ni2 C21A N21A 38.4(10) 2 .
N21B Ni2 C21A N21A 5.6(9) . .
N21B Ni2 C21A N21A -174.4(9) 5 .
N21B Ni2 C21A N21A -141.6(10) 6 .
N4 Ni2 C21A N21A 119.2(10) 5 .
N4 Ni2 C21A N21A -60.8(10) . .
C21A Ni2 C21A N21A 27.0(9) 2 .
C21A Ni2 C21A N21A -67(17) 5 .
C21A Ni2 C21A N21A -153.0(9) 6 .
N21B Ni2 C21A C22 164.2(8) 2 .
N21B Ni2 C21A C22 131.3(12) . .
N21B Ni2 C21A C22 -48.7(12) 5 .
N21B Ni2 C21A C22 -15.8(8) 6 .
N4 Ni2 C21A C22 -115.0(8) 5 .
N4 Ni2 C21A C22 65.0(8) . .
C21A Ni2 C21A C22 152.7(9) 2 .
C21A Ni2 C21A C22 59(6) 5 .
C21A Ni2 C21A C22 -27.3(9) 6 .
N21B Ni2 C21A C21A -168.6(4) 2 6
N21B Ni2 C21A C21A 158.6(7) . 6
N21B Ni2 C21A C21A -21.4(7) 5 6
N21B Ni2 C21A C21A 11.4(4) 6 6
N4 Ni2 C21A C21A -87.8(2) 5 6
N4 Ni2 C21A C21A 92.2(2) . 6
C21A Ni2 C21A C21A 180.000(2) 2 6
C21A Ni2 C21A C21A 86(24) 5 6
N21B Ni2 N21B C23 -19.5(6) 2 .
N21B Ni2 N21B C23 136.4(11) 5 .
N21B Ni2 N21B C23 160.5(6) 6 .
N4 Ni2 N21B C23 57.0(10) 5 .
N4 Ni2 N21B C23 -123.0(10) . .
C21A Ni2 N21B C23 -38.2(10) 2 .
C21A Ni2 N21B C23 -55.5(14) 5 .
C21A Ni2 N21B C23 124.5(14) . .
C21A Ni2 N21B C23 141.8(10) 6 .
N21B Ni2 N21B C21B -145.7(14) 2 .
N21B Ni2 N21B C21B 10.2(12) 5 .
N21B Ni2 N21B C21B 34.3(14) 6 .
N4 Ni2 N21B C21B -69.2(12) 5 .
N4 Ni2 N21B C21B 110.8(12) . .
C21A Ni2 N21B C21B -164.3(13) 2 .
C21A Ni2 N21B C21B 178.3(13) 5 .
C21A Ni2 N21B C21B -1.7(13) . .
C21A Ni2 N21B C21B 15.7(13) 6 .
C23 N21B C21B C22 -178.0(14) . .
Ni2 N21B C21B C22 -40.9(18) . .
N21A C21A C22 C21A 158.8(16) . 6
Ni2 C21A C22 C21A 34.4(10) . 6
N21A C21A C22 C21B 172.5(18) . 6
C21A C21A C22 C21B 13.7(13) 6 6
Ni2 C21A C22 C21B 48.1(17) . 6
N21A C21A C22 C21B -47(3) . .
C21A C21A C22 C21B 155(2) 6 .
Ni2 C21A C22 C21B -171(3) . .
N21B C21B C22 C21A 62.4(18) . 6
N21B C21B C22 C21A 34.4(18) . .
N21B C21B C22 C21B 89(3) . 6
C21B N21B C23 C23 175.3(16) . 2
Ni2 N21B C23 C23 48.0(11) . 2
C21B N21B C23 N21A -35.7(16) . .
Ni2 N21B C23 N21A -162.9(18) . .
C21A N21A C23 N21B 41.3(15) . .
C21A N21A C23 C23 82.2(19) . 2
